data_4065038
loop_
_publ_author_name
'Yao, Zi-Jian'
'Jin, Guo-Xin'

_publ_section_title
;
 Monophosphine-o-Carborane Sulfide as a Noninnocent Ligand for C,S,
 S,S&#x2032;, and B,S,S&#x2032; Coordination Modes of Half-Sandwich
 Iridium and Rhodium Complexes
;
_journal_issue 20
_journal_name_full Organometallics
_journal_page_first 5365
_journal_paper_doi 10.1021/om200528q
_journal_volume 30
_journal_year 2011
_chemical_formula_sum 'C14 H21 B10 P S'
_chemical_formula_weight 360.44
_chemical_name_systematic
; 
 ? 
;
_space_group_IT_number 15
_symmetry_cell_setting monoclinic
_symmetry_space_group_name_Hall '-C 2yc'
_symmetry_space_group_name_H-M 'C 1 2/c 1'
_atom_sites_solution_hydrogens geom
_atom_sites_solution_primary direct
_atom_sites_solution_secondary difmap
_audit_creation_method SHELXL-97
_cell_angle_alpha 90.00
_cell_angle_beta 111.102(5)
_cell_angle_gamma 90.00
_cell_formula_units_Z 8
_cell_length_a 30.126(11)
_cell_length_b 9.913(4)
_cell_length_c 14.001(5)
_cell_measurement_reflns_used 747
_cell_measurement_temperature 293(2)
_cell_measurement_theta_max 25.954
_cell_measurement_theta_min 2.522
_cell_volume 3901(3)
_computing_cell_refinement 'Bruker SMART'
_computing_data_collection 'Bruker SMART'
_computing_data_reduction 'Bruker SHELXTL'
_computing_molecular_graphics 'Bruker SHELXTL'
_computing_publication_material 'Bruker SHELXTL'
_computing_structure_refinement 'SHELXL-97 (Sheldrick, 1997)'
_computing_structure_solution 'SHELXS-97 (Sheldrick, 1990)'
_diffrn_ambient_temperature 293(2)
_diffrn_measured_fraction_theta_full 0.959
_diffrn_measured_fraction_theta_max 0.959
_diffrn_measurement_device_type 'CCD area detector'
_diffrn_measurement_method 'phi and omega scans'
_diffrn_radiation_monochromator graphite
_diffrn_radiation_source 'fine-focus sealed tube'
_diffrn_radiation_type MoK\a
_diffrn_radiation_wavelength 0.71073
_diffrn_reflns_av_R_equivalents 0.0389
_diffrn_reflns_av_sigmaI/netI 0.0492
_diffrn_reflns_limit_h_max 29
_diffrn_reflns_limit_h_min -35
_diffrn_reflns_limit_k_max 11
_diffrn_reflns_limit_k_min -10
_diffrn_reflns_limit_l_max 15
_diffrn_reflns_limit_l_min -16
_diffrn_reflns_number 5870
_diffrn_reflns_theta_full 25.01
_diffrn_reflns_theta_max 25.01
_diffrn_reflns_theta_min 1.45
_diffrn_standards_decay_% 2.91
_exptl_absorpt_coefficient_mu 0.242
_exptl_absorpt_correction_T_max 0.9762
_exptl_absorpt_correction_T_min 0.9531
_exptl_absorpt_correction_type multi-scan
_exptl_absorpt_process_details sadabs
_exptl_crystal_colour colorless
_exptl_crystal_density_diffrn 1.227
_exptl_crystal_density_method 'not measured'
_exptl_crystal_description block
_exptl_crystal_F_000 1488
_exptl_crystal_size_max 0.20
_exptl_crystal_size_mid 0.12
_exptl_crystal_size_min 0.10
_refine_diff_density_max 0.345
_refine_diff_density_min -0.236
_refine_diff_density_rms 0.055
_refine_ls_extinction_method none
_refine_ls_goodness_of_fit_ref 0.960
_refine_ls_hydrogen_treatment mixed
_refine_ls_matrix_type full
_refine_ls_number_parameters 249
_refine_ls_number_reflns 3299
_refine_ls_number_restraints 1
_refine_ls_restrained_S_all 0.961
_refine_ls_R_factor_all 0.0653
_refine_ls_R_factor_gt 0.0482
_refine_ls_shift/su_max 0.000
_refine_ls_shift/su_mean 0.000
_refine_ls_structure_factor_coef Fsqd
_refine_ls_weighting_details 'calc w=1/[\s^2^(Fo^2^)+(0.0841P)^2^+0.0000P] where P=(Fo^2^+2Fc^2^)/3'
_refine_ls_weighting_scheme calc
_refine_ls_wR_factor_gt 0.1211
_refine_ls_wR_factor_ref 0.1348
_reflns_number_gt 2403
_reflns_number_total 3299
_reflns_threshold_expression >2sigma(I)
_cod_data_source_file om200528q_si_001.cif
_cod_data_source_block 1
_cod_depositor_comments
;
The following automatic conversions were performed:

'_symmetry_cell_setting' value 'Monoclinic' changed to 'monoclinic'
according to /home/saulius/struct/CIF-dictionaries/cif_core.dic
dictionary named 'cif_core.dic' version 2.4.1 from 2010-06-29.

Automatic conversion script
Id: cif_fix_values 1715 2011-07-08 13:25:40Z adriana 
;
_cod_original_cell_volume 3901(2)
_cod_original_sg_symbol_H-M C2/c
_cod_database_code 4065038

loop_
_symmetry_equiv_pos_as_xyz
'x, y, z'
'-x, y, -z+1/2'
'x+1/2, y+1/2, z'
'-x+1/2, y+1/2, -z+1/2'
'-x, -y, -z'
'x, -y, z-1/2'
'-x+1/2, -y+1/2, -z'
'x+1/2, -y+1/2, z-1/2'

loop_
_atom_site_label
_atom_site_type_symbol
_atom_site_fract_x
_atom_site_fract_y
_atom_site_fract_z
_atom_site_U_iso_or_equiv
_atom_site_adp_type
_atom_site_occupancy
_atom_site_symmetry_multiplicity
_atom_site_calc_flag
_atom_site_refinement_flags
P1 P 0.09939(2) 0.62599(7) 0.45535(5) 0.0391(2) Uani 1 1 d .
S1 S 0.08676(2) 0.50766(7) 0.33819(5) 0.0523(2) Uani 1 1 d .
B3 B 0.18205(10) 0.7972(3) 0.4453(2) 0.0508(8) Uani 1 1 d .
H3 H 0.2072 0.7147 0.4792 0.061 Uiso 1 1 calc R
B4 B 0.15839(11) 0.8998(3) 0.5185(2) 0.0475(7) Uani 1 1 d .
H4 H 0.1686 0.8850 0.6015 0.057 Uiso 1 1 calc R
B5 B 0.09970(11) 0.9476(3) 0.4412(2) 0.0510(8) Uani 1 1 d .
H5 H 0.0719 0.9643 0.4737 0.061 Uiso 1 1 calc R
B6 B 0.08631(11) 0.8722(4) 0.3198(2) 0.0550(8) Uani 1 1 d .
H6 H 0.0503 0.8374 0.2734 0.066 Uiso 1 1 calc R
B7 B 0.12587(14) 0.9415(4) 0.2650(3) 0.0690(10) Uani 1 1 d .
H7 H 0.1151 0.9533 0.1816 0.083 Uiso 1 1 calc R
B8 B 0.18497(13) 0.8942(4) 0.3424(3) 0.0648(10) Uani 1 1 d .
H8 H 0.2126 0.8751 0.3097 0.078 Uiso 1 1 calc R
B9 B 0.19799(12) 0.9685(3) 0.4636(3) 0.0583(9) Uani 1 1 d .
H9 H 0.2343 1.0002 0.5106 0.070 Uiso 1 1 calc R
B10 B 0.14725(12) 1.0608(4) 0.4611(3) 0.0575(9) Uani 1 1 d .
H10 H 0.1508 1.1529 0.5071 0.069 Uiso 1 1 calc R
B11 B 0.10264(13) 1.0444(4) 0.3389(3) 0.0644(10) Uani 1 1 d .
H11 H 0.0768 1.1253 0.3044 0.077 Uiso 1 1 calc R
B12 B 0.16322(13) 1.0587(4) 0.3517(3) 0.0626(9) Uani 1 1 d .
H12 H 0.1768 1.1488 0.3253 0.075 Uiso 1 1 calc R
C1 C 0.12268(8) 0.7927(2) 0.42910(16) 0.0377(6) Uani 1 1 d .
C2 C 0.13793(11) 0.7948(3) 0.3276(2) 0.0538(7) Uani 1 1 d D
C3 C 0.04689(8) 0.6695(3) 0.48276(18) 0.0431(6) Uani 1 1 d .
C4 C 0.00348(9) 0.6291(3) 0.41286(19) 0.0513(7) Uani 1 1 d .
H4A H 0.0021 0.5814 0.3547 0.062 Uiso 1 1 calc R
C5 C -0.03811(9) 0.6596(3) 0.4295(2) 0.0612(8) Uani 1 1 d .
H5A H -0.0673 0.6324 0.3821 0.073 Uiso 1 1 calc R
C6 C -0.03663(10) 0.7287(3) 0.5142(2) 0.0630(8) Uani 1 1 d .
H6A H -0.0646 0.7478 0.5252 0.076 Uiso 1 1 calc R
C7 C 0.00579(11) 0.7698(4) 0.5830(3) 0.0814(11) Uani 1 1 d .
H7A H 0.0068 0.8173 0.6410 0.098 Uiso 1 1 calc R
C8 C 0.04719(10) 0.7419(4) 0.5674(2) 0.0751(10) Uani 1 1 d .
H8A H 0.0760 0.7721 0.6146 0.090 Uiso 1 1 calc R
C9 C 0.14533(8) 0.5581(3) 0.56971(18) 0.0423(6) Uani 1 1 d .
C10 C 0.15701(11) 0.6128(3) 0.6666(2) 0.0654(8) Uani 1 1 d .
H10A H 0.1414 0.6897 0.6764 0.078 Uiso 1 1 calc R
C11 C 0.19196(12) 0.5529(4) 0.7491(2) 0.0744(10) Uani 1 1 d .
H11A H 0.1997 0.5899 0.8141 0.089 Uiso 1 1 calc R
C12 C 0.21528(11) 0.4398(3) 0.7361(2) 0.0673(9) Uani 1 1 d .
H12A H 0.2385 0.3994 0.7918 0.081 Uiso 1 1 calc R
C13 C 0.20398(11) 0.3879(3) 0.6411(3) 0.0734(10) Uani 1 1 d .
H13 H 0.2201 0.3121 0.6316 0.088 Uiso 1 1 calc R
C14 C 0.16906(10) 0.4447(3) 0.5580(2) 0.0604(8) Uani 1 1 d .
H14 H 0.1615 0.4060 0.4935 0.072 Uiso 1 1 calc R
H2 H 0.1346(8) 0.7132(18) 0.2937(16) 0.040(7) Uiso 1 1 d D

loop_
_atom_site_aniso_label
_atom_site_aniso_U_11
_atom_site_aniso_U_22
_atom_site_aniso_U_33
_atom_site_aniso_U_23
_atom_site_aniso_U_13
_atom_site_aniso_U_12
P1 0.0382(4) 0.0363(4) 0.0428(4) -0.0022(3) 0.0143(3) -0.0018(3)
S1 0.0589(4) 0.0463(5) 0.0519(4) -0.0120(3) 0.0199(3) -0.0056(3)
B3 0.0363(15) 0.049(2) 0.067(2) 0.0059(15) 0.0187(14) -0.0005(14)
B4 0.0480(17) 0.0398(19) 0.0471(16) -0.0026(13) 0.0080(13) -0.0071(14)
B5 0.0503(18) 0.0375(19) 0.0656(19) 0.0025(14) 0.0215(15) 0.0090(14)
B6 0.0499(18) 0.053(2) 0.0493(17) 0.0097(15) 0.0017(14) 0.0021(16)
B7 0.094(3) 0.058(2) 0.0492(18) 0.0102(17) 0.0200(18) -0.012(2)
B8 0.069(2) 0.060(2) 0.080(2) 0.0043(18) 0.0445(19) -0.0089(18)
B9 0.0509(18) 0.048(2) 0.071(2) 0.0071(16) 0.0148(16) -0.0094(16)
B10 0.064(2) 0.039(2) 0.065(2) -0.0042(16) 0.0182(16) -0.0028(16)
B11 0.060(2) 0.056(2) 0.067(2) 0.0167(17) 0.0104(17) 0.0051(18)
B12 0.075(2) 0.046(2) 0.068(2) 0.0123(17) 0.0264(18) -0.0083(18)
C1 0.0377(13) 0.0370(15) 0.0369(12) -0.0001(10) 0.0116(10) 0.0014(11)
C2 0.0708(18) 0.049(2) 0.0506(15) -0.0050(13) 0.0324(14) -0.0078(15)
C3 0.0394(13) 0.0428(16) 0.0483(14) -0.0008(11) 0.0173(11) -0.0034(11)
C4 0.0437(15) 0.062(2) 0.0454(14) 0.0044(13) 0.0118(12) 0.0042(13)
C5 0.0356(14) 0.079(2) 0.0621(18) 0.0127(16) 0.0096(13) 0.0036(15)
C6 0.0478(17) 0.066(2) 0.084(2) 0.0057(17) 0.0343(16) 0.0064(15)
C7 0.061(2) 0.106(3) 0.083(2) -0.037(2) 0.0332(17) -0.0032(19)
C8 0.0465(16) 0.102(3) 0.078(2) -0.041(2) 0.0243(15) -0.0124(17)
C9 0.0398(13) 0.0382(16) 0.0498(14) 0.0063(12) 0.0173(11) -0.0021(12)
C10 0.079(2) 0.067(2) 0.0474(16) 0.0063(14) 0.0191(15) 0.0169(17)
C11 0.084(2) 0.082(3) 0.0469(16) 0.0108(16) 0.0116(15) 0.007(2)
C12 0.0532(17) 0.061(2) 0.071(2) 0.0201(17) 0.0028(15) -0.0036(16)
C13 0.0575(18) 0.053(2) 0.094(2) 0.0039(18) 0.0078(17) 0.0111(16)
C14 0.0511(16) 0.0518(19) 0.0699(19) -0.0071(15) 0.0119(14) 0.0053(14)

loop_
_atom_type_symbol
_atom_type_description
_atom_type_scat_dispersion_real
_atom_type_scat_dispersion_imag
_atom_type_scat_source
C C 0.0033 0.0016 'International Tables Vol C Tables 4.2.6.8 and 6.1.1.4'
H H 0.0000 0.0000 'International Tables Vol C Tables 4.2.6.8 and 6.1.1.4'
B B 0.0013 0.0007 'International Tables Vol C Tables 4.2.6.8 and 6.1.1.4'
P P 0.1023 0.0942 'International Tables Vol C Tables 4.2.6.8 and 6.1.1.4'
S S 0.1246 0.1234 'International Tables Vol C Tables 4.2.6.8 and 6.1.1.4'

loop_
_geom_angle_atom_site_label_1
_geom_angle_atom_site_label_2
_geom_angle_atom_site_label_3
_geom_angle
C3 P1 C9 110.27(12)
C3 P1 C1 104.34(12)
C9 P1 C1 106.06(11)
C3 P1 S1 113.80(9)
C9 P1 S1 111.99(10)
C1 P1 S1 109.82(8)
C2 B3 C1 57.35(15)
C2 B3 B9 103.4(2)
C1 B3 B9 105.1(2)
C2 B3 B8 57.84(18)
C1 B3 B8 105.2(2)
B9 B3 B8 60.03(19)
C2 B3 B4 103.4(2)
C1 B3 B4 58.24(15)
B9 B3 B4 60.32(19)
B8 B3 B4 108.0(2)
C1 B4 B10 105.3(2)
C1 B4 B3 59.53(16)
B10 B4 B3 107.9(2)
C1 B4 B9 105.5(2)
B10 B4 B9 60.13(19)
B3 B4 B9 59.63(19)
C1 B4 B5 59.29(16)
B10 B4 B5 59.71(18)
B3 B4 B5 108.8(2)
B9 B4 B5 108.2(2)
C1 B5 B11 105.6(2)
C1 B5 B10 104.6(2)
B11 B5 B10 60.23(19)
C1 B5 B6 59.14(17)
B11 B5 B6 60.42(19)
B10 B5 B6 108.3(2)
C1 B5 B4 58.15(15)
B11 B5 B4 108.2(2)
B10 B5 B4 59.86(18)
B6 B5 B4 107.8(2)
C2 B6 C1 57.42(15)
C2 B6 B5 104.0(2)
C1 B6 B5 59.05(16)
C2 B6 B11 103.1(2)
C1 B6 B11 104.7(2)
B5 B6 B11 59.42(19)
C2 B6 B7 57.39(19)
C1 B6 B7 104.5(2)
B5 B6 B7 107.2(2)
B11 B6 B7 59.8(2)
C2 B7 B12 104.4(2)
C2 B7 B11 104.6(2)
B12 B7 B11 60.4(2)
C2 B7 B6 59.20(18)
B12 B7 B6 108.7(3)
B11 B7 B6 60.0(2)
C2 B7 B8 58.00(19)
B12 B7 B8 60.3(2)
B11 B7 B8 108.4(2)
B6 B7 B8 108.4(2)
C2 B8 B3 59.41(17)
C2 B8 B9 104.5(2)
B3 B8 B9 59.96(19)
C2 B8 B12 103.3(3)
B3 B8 B12 108.2(2)
B9 B8 B12 60.4(2)
C2 B8 B7 57.61(19)
B3 B8 B7 108.0(2)
B9 B8 B7 107.7(3)
B12 B8 B7 59.3(2)
B3 B9 B8 60.02(19)
B3 B9 B10 107.9(2)
B8 B9 B10 107.8(2)
B3 B9 B4 60.05(18)
B8 B9 B4 107.8(2)
B10 B9 B4 59.72(19)
B3 B9 B12 108.2(2)
B8 B9 B12 60.3(2)
B10 B9 B12 59.6(2)
B4 B9 B12 107.5(2)
B5 B10 B11 59.65(19)
B5 B10 B4 60.42(18)
B11 B10 B4 108.2(2)
B5 B10 B12 108.4(2)
B11 B10 B12 60.4(2)
B4 B10 B12 108.6(3)
B5 B10 B9 108.7(2)
B11 B10 B9 108.8(3)
B4 B10 B9 60.15(19)
B12 B10 B9 60.5(2)
B5 B11 B10 60.12(19)
B5 B11 B7 108.0(3)
B10 B11 B7 107.3(3)
B5 B11 B6 60.16(19)
B10 B11 B6 108.0(2)
B7 B11 B6 60.1(2)
B5 B11 B12 108.3(2)
B10 B11 B12 59.84(19)
B7 B11 B12 59.7(2)
B6 B11 B12 108.2(3)
B7 B12 B10 107.4(3)
B7 B12 B11 59.9(2)
B10 B12 B11 59.75(19)
B7 B12 B8 60.4(2)
B10 B12 B8 107.3(2)
B11 B12 B8 108.2(3)
B7 B12 B9 107.6(3)
B10 B12 B9 59.9(2)
B11 B12 B9 107.8(2)
B8 B12 B9 59.3(2)
C2 C1 B4 109.2(2)
C2 C1 B5 108.8(2)
B4 C1 B5 62.56(17)
C2 C1 B6 60.74(17)
B4 C1 B6 113.7(2)
B5 C1 B6 61.81(17)
C2 C1 B3 60.82(17)
B4 C1 B3 62.23(17)
B5 C1 B3 113.6(2)
B6 C1 B3 113.8(2)
C2 C1 P1 114.84(17)
B4 C1 P1 125.95(17)
B5 C1 P1 125.02(17)
B6 C1 P1 114.41(17)
B3 C1 P1 116.09(17)
C1 C2 B7 112.9(2)
C1 C2 B8 112.8(2)
B7 C2 B8 64.4(2)
C1 C2 B6 61.84(16)
B7 C2 B6 63.4(2)
B8 C2 B6 117.1(2)
C1 C2 B3 61.82(16)
B7 C2 B3 116.3(2)
B8 C2 B3 62.74(19)
B6 C2 B3 115.6(2)
C4 C3 C8 118.0(2)
C4 C3 P1 117.2(2)
C8 C3 P1 124.7(2)
C3 C4 C5 120.0(3)
C6 C5 C4 120.6(3)
C7 C6 C5 119.9(3)
C6 C7 C8 120.4(3)
C7 C8 C3 121.1(3)
C14 C9 C10 118.6(3)
C14 C9 P1 117.4(2)
C10 C9 P1 124.0(2)
C9 C10 C11 119.8(3)
C12 C11 C10 120.9(3)
C13 C12 C11 118.9(3)
C12 C13 C14 121.4(3)
C9 C14 C13 120.4(3)

loop_
_geom_bond_atom_site_label_1
_geom_bond_atom_site_label_2
_geom_bond_distance
P1 C3 1.809(3)
P1 C9 1.827(2)
P1 C1 1.883(3)
P1 S1 1.9397(10)
B3 C2 1.704(4)
B3 C1 1.721(4)
B3 B9 1.759(5)
B3 B8 1.760(5)
B3 B4 1.766(5)
B4 C1 1.697(4)
B4 B10 1.763(5)
B4 B9 1.771(5)
B4 B5 1.773(4)
B5 C1 1.718(4)
B5 B11 1.752(5)
B5 B10 1.761(5)
B5 B6 1.766(4)
B6 C2 1.702(4)
B6 C1 1.720(4)
B6 B11 1.770(5)
B6 B7 1.772(5)
B7 C2 1.669(4)
B7 B12 1.762(5)
B7 B11 1.767(6)
B7 B8 1.782(6)
B8 C2 1.676(4)
B8 B9 1.760(5)
B8 B12 1.780(6)
B9 B10 1.771(5)
B9 B12 1.781(5)
B10 B11 1.762(5)
B10 B12 1.764(5)
B11 B12 1.774(5)
C1 C2 1.643(3)
C3 C4 1.381(3)
C3 C8 1.383(4)
C4 C5 1.387(4)
C5 C6 1.357(4)
C6 C7 1.357(4)
C7 C8 1.369(4)
C9 C14 1.374(4)
C9 C10 1.384(4)
C10 C11 1.385(4)
C11 C12 1.370(5)
C12 C13 1.351(4)
C13 C14 1.377(4)
